data_7213257
loop_
_publ_author_name
'Ohkita, Masakazu'
'Sano, Kieko'
'Dohba, Sotoyuki'
'Fujita, Yuko'
'Suzuki, Takanori'
'Tsuji, Takashi'

_publ_section_title
;
 A 2,3,5,6-tetramethylenebicyclo[2.2.0]hexane derivative: a novel bisdiene
 molecule that produces a Dewar benzene skeleton upon two successive
 Diels--Alder reactions with dienophiles
;
_journal_issue 12
_journal_name_full 'Journal of the Chemical Society, Perkin Transactions 1'
_journal_page_first 1971
_journal_paper_doi 10.1039/b000569j
_journal_year 2000
_chemical_formula_moiety 'C14 H18 Cl4 O4 '
_chemical_formula_sum 'C14 H18 Cl4 O4'
_chemical_formula_weight 392.11
_space_group_IT_number 61
_symmetry_cell_setting orthorhombic
_symmetry_Int_Tables_number 61
_symmetry_space_group_name_Hall '-P 2ac 2ab'
_symmetry_space_group_name_H-M 'P b c a'
_audit_creation_date 'Tue Sep  7 19:59:39 1999'
_audit_creation_method 'from TEXRAY.INF file'
_cell_angle_alpha 90
_cell_angle_beta 90
_cell_angle_gamma 90
_cell_formula_units_Z 8
_cell_length_a 15.857(3)
_cell_length_b 17.205(2)
_cell_length_c 13.287(2)
_cell_measurement_reflns_used 25
_cell_measurement_temperature 296.2
_cell_measurement_theta_max 14.1
_cell_measurement_theta_min 10.1
_cell_volume 3625.0(10)
_computing_cell_refinement 'MSC/AFC Diffractometer Control'
_computing_data_collection 'MSC/AFC Diffractometer Control'
_computing_data_reduction teXsan
_computing_publication_material teXsan
_computing_structure_refinement teXsan
_computing_structure_solution 'DIRDIF92 (PATTY)'
_diffrn_ambient_temperature 296.2
_diffrn_measurement_device_type 'Rigaku AFC5R'
_diffrn_measurement_method \w-2\q
_diffrn_orient_matrix_UB_11 -0.01922
_diffrn_orient_matrix_UB_12 0.05211
_diffrn_orient_matrix_UB_13 0.02418
_diffrn_orient_matrix_UB_21 0.04464
_diffrn_orient_matrix_UB_22 -0.00072
_diffrn_orient_matrix_UB_23 0.05315
_diffrn_orient_matrix_UB_31 0.04018
_diffrn_orient_matrix_UB_32 0.02573
_diffrn_orient_matrix_UB_33 -0.04749
_diffrn_radiation_detector 'scintillation counter'
_diffrn_radiation_monochromator graphite
_diffrn_radiation_source 'Rigaku rotating anode'
_diffrn_radiation_type 'Mo K\a'
_diffrn_radiation_wavelength 0.7107
_diffrn_reflns_av_R_equivalents 0.000
_diffrn_reflns_av_sigmaI/netI 0.189
_diffrn_reflns_limit_h_max 19
_diffrn_reflns_limit_h_min 0
_diffrn_reflns_limit_k_max 22
_diffrn_reflns_limit_k_min 0
_diffrn_reflns_limit_l_max 17
_diffrn_reflns_limit_l_min 0
_diffrn_reflns_number 4455
_diffrn_reflns_reduction_process 'Lp corrections applied'
_diffrn_reflns_theta_max 27.49
_diffrn_reflns_theta_min 2.57
_diffrn_standards_decay_% -7.05
_diffrn_standards_interval_count 150
_diffrn_standards_number 3
_exptl_absorpt_coefficient_mu 0.667
_exptl_absorpt_correction_type none
_exptl_crystal_colour --------------------
_exptl_crystal_density_diffrn 1.437
_exptl_crystal_density_method 'not measured'
_exptl_crystal_description ----------
_exptl_crystal_F_000 1616.00
_exptl_crystal_size_max 0.200
_exptl_crystal_size_mid 0.200
_exptl_crystal_size_min 0.200
_refine_diff_density_max 0.22
_refine_diff_density_min -0.24
_refine_ls_extinction_method none
_refine_ls_goodness_of_fit_ref 1.073
_refine_ls_hydrogen_treatment noref
_refine_ls_matrix_type full
_refine_ls_number_constraints 0
_refine_ls_number_parameters 199
_refine_ls_number_reflns 1102
_refine_ls_number_restraints 0
_refine_ls_R_factor_all 0.0430
_refine_ls_R_factor_gt 0.0430
_refine_ls_shift/su_max 0.0220
_refine_ls_shift/su_mean 0.0040
_refine_ls_structure_factor_coef F
_refine_ls_weighting_details 'w = 1/[\s^2^(Fo) + 0.00123|Fo|^2^]'
_refine_ls_weighting_scheme calc
_refine_ls_wR_factor_gt 0.0547
_refine_ls_wR_factor_ref 0.0547
_reflns_number_gt 1102
_reflns_number_total 4455
_reflns_threshold_expression >2.0sigma(I)
_cod_data_source_file b000569jsup1.cif
_cod_data_source_block tsujimo04
_cod_depositor_comments
;
The following automatic conversions were performed:
'_reflns_observed_expression' tag replaced with
'_reflns_threshold_expression' tag as specified in the replacement
file
'cod-tools/trunk/perl-scripts/inputs/replacement_tags.lst'.

'_atom_site_calc_flags'
tag replaced with '_atom_site_calc_flag' tag as specified in the
replacement file
'cod-tools/trunk/perl-scripts/inputs/replacement_tags.lst'.

'_atom_type_scat_imag'
tag replaced with '_atom_type_scat_dispersion_imag' tag as specified
in the replacement file
'cod-tools/trunk/perl-scripts/inputs/replacement_tags.lst'.

Automatic conversion script
Id: cif_correct_tags 3137 2015-03-23 15:08:43Z antanas 
;
_cod_original_cell_volume 3624(1)
_cod_original_sg_symbol_H-M 'P b c a      '
_cod_original_formula_sum 'C14 H18 Cl4 O4 '
_cod_database_code 7213257

loop_
_symmetry_equiv_pos_as_xyz
x,y,z
1/2+x,1/2-y,-z
-x,1/2+y,1/2-z
1/2-x,-y,1/2+z
-x,-y,-z
1/2-x,1/2+y,z
x,1/2-y,1/2+z
1/2+x,y,1/2-z

loop_
_atom_site_label
_atom_site_type_symbol
_atom_site_fract_x
_atom_site_fract_y
_atom_site_fract_z
_atom_site_U_iso_or_equiv
_atom_site_adp_type
_atom_site_occupancy
_atom_site_calc_flag
Cl1 Cl 0.5833(1) 0.6041(1) 0.6929(1) 0.0738(8) Uani 1.00 d
Cl2 Cl 0.5645(1) 0.3199(1) 0.8399(2) 0.0812(8) Uani 1.00 d
Cl3 Cl 0.9182(1) 0.3445(2) 0.8880(2) 0.0972(9) Uani 1.00 d
Cl4 Cl 0.8805(2) 0.6473(1) 0.9449(2) 0.0953(9) Uani 1.00 d
O1 O 0.7306(3) 0.5639(3) 1.1277(4) 0.073(2) Uani 1.00 d
O2 O 0.5699(3) 0.4467(3) 1.0685(4) 0.072(2) Uani 1.00 d
O3 O 0.6684(3) 0.6509(3) 1.0268(3) 0.058(2) Uani 1.00 d
O4 O 0.6615(3) 0.3487(3) 1.0755(4) 0.064(2) Uani 1.00 d
C1 C 0.7099(4) 0.5350(4) 0.9546(5) 0.037(2) Uani 1.00 d
C2 C 0.6457(4) 0.5474(4) 0.8690(5) 0.044(2) Uani 1.00 d
C3 C 0.6423(4) 0.4592(4) 0.8528(5) 0.044(2) Uani 1.00 d
C4 C 0.6872(4) 0.4464(4) 0.9561(5) 0.037(2) Uani 1.00 d
C5 C 0.7805(4) 0.4248(4) 0.9521(5) 0.046(2) Uani 1.00 d
C6 C 0.8011(5) 0.5088(4) 0.9208(5) 0.052(3) Uani 1.00 d
C7 C 0.6674(5) 0.5998(5) 0.7827(6) 0.065(3) Uani 1.00 d
C8 C 0.5562(5) 0.4235(4) 0.8359(6) 0.058(3) Uani 1.00 d
C9 C 0.8062(5) 0.3573(5) 0.8862(6) 0.064(3) Uani 1.00 d
C10 C 0.8762(5) 0.5462(5) 0.9715(6) 0.072(3) Uani 1.00 d
C11 C 0.7050(5) 0.5834(4) 1.0462(7) 0.049(3) Uani 1.00 d
C12 C 0.6319(5) 0.4155(4) 1.0383(5) 0.044(3) Uani 1.00 d
C13 C 0.6631(6) 0.7054(5) 1.1091(7) 0.086(3) Uani 1.00 d
C14 C 0.6085(7) 0.3112(5) 1.1502(7) 0.098(4) Uani 1.00 d
H1 H 0.5945 0.5642 0.8979 0.0541 Uiso 1.00 calc
H2 H 0.6786 0.4440 0.7992 0.0543 Uiso 1.00 calc
H3 H 0.8005 0.4162 1.0193 0.0548 Uiso 1.00 calc
H4 H 0.8073 0.5127 0.8499 0.0639 Uiso 1.00 calc
H5 H 0.7162 0.5817 0.7500 0.0753 Uiso 1.00 calc
H6 H 0.6767 0.6512 0.8075 0.0753 Uiso 1.00 calc
H7 H 0.5350 0.4381 0.7717 0.0703 Uiso 1.00 calc
H8 H 0.5184 0.4398 0.8867 0.0703 Uiso 1.00 calc
H9 H 0.7895 0.3666 0.8207 0.0774 Uiso 1.00 calc
H10 H 0.7819 0.3112 0.9124 0.0774 Uiso 1.00 calc
H11 H 0.9267 0.5238 0.9465 0.0891 Uiso 1.00 calc
H12 H 0.8726 0.5400 1.0414 0.0891 Uiso 1.00 calc
H13 H 0.7172 0.7186 1.1299 0.1020 Uiso 1.00 calc
H14 H 0.6351 0.7519 1.0831 0.1020 Uiso 1.00 calc
H15 H 0.6303 0.6844 1.1603 0.1020 Uiso 1.00 calc
H16 H 0.5991 0.3447 1.2036 0.1158 Uiso 1.00 calc
H17 H 0.5544 0.3004 1.1170 0.1158 Uiso 1.00 calc
H18 H 0.6324 0.2641 1.1695 0.1158 Uiso 1.00 calc

loop_
_atom_site_aniso_label
_atom_site_aniso_U_11
_atom_site_aniso_U_22
_atom_site_aniso_U_33
_atom_site_aniso_U_12
_atom_site_aniso_U_13
_atom_site_aniso_U_23
Cl1 0.079(2) 0.095(2) 0.048(1) 0.013(1) -0.008(1) 0.021(1)
Cl2 0.091(2) 0.052(1) 0.101(2) 0.003(1) -0.019(1) -0.017(1)
Cl3 0.060(2) 0.134(2) 0.097(2) 0.044(1) 0.025(1) 0.012(2)
Cl4 0.085(2) 0.086(2) 0.114(2) -0.030(1) 0.001(2) 0.013(2)
O1 0.093(4) 0.078(4) 0.049(4) 0.005(3) -0.015(3) 0.000(3)
O2 0.067(4) 0.077(4) 0.073(4) 0.021(3) 0.034(3) 0.012(3)
O3 0.082(4) 0.050(4) 0.043(3) 0.004(3) 0.003(3) -0.008(3)
O4 0.068(4) 0.066(4) 0.057(4) 0.018(3) 0.019(3) 0.023(3)
C1 0.041(4) 0.038(4) 0.032(4) 0.005(3) -0.004(4) 0.005(4)
C2 0.049(5) 0.044(5) 0.040(4) -0.001(4) 0.004(4) 0.002(4)
C3 0.042(5) 0.060(5) 0.031(4) 0.003(4) 0.000(4) -0.007(4)
C4 0.031(4) 0.046(5) 0.035(4) 0.009(3) 0.004(4) 0.002(4)
C5 0.040(5) 0.059(6) 0.039(4) 0.014(4) 0.001(4) 0.003(4)
C6 0.051(5) 0.059(6) 0.047(5) -0.002(4) 0.003(4) 0.011(4)
C7 0.071(6) 0.068(6) 0.055(6) -0.006(5) -0.007(4) 0.011(5)
C8 0.059(6) 0.047(5) 0.068(5) 0.007(4) -0.017(4) -0.007(4)
C9 0.060(6) 0.078(6) 0.055(5) 0.027(5) 0.009(4) 0.006(5)
C10 0.056(6) 0.092(7) 0.069(6) -0.006(5) -0.007(5) 0.010(5)
C11 0.058(5) 0.041(6) 0.050(5) 0.000(4) 0.000(5) 0.006(5)
C12 0.047(5) 0.047(5) 0.038(5) 0.002(4) 0.004(4) -0.004(4)
C13 0.113(8) 0.068(6) 0.077(6) 0.006(5) 0.004(6) -0.018(6)
C14 0.117(8) 0.081(7) 0.095(7) 0.007(6) 0.044(6) 0.039(6)

loop_
_atom_type_symbol
_atom_type_description
_atom_type_scat_dispersion_real
_atom_type_scat_dispersion_imag
_atom_type_scat_source
C C 0.003 0.002
;International Tables for Crystallography
(1992, Vol. C, Tables 4.2.6.8 and 6.1.1.1)
;
H H 0.000 0.000
;International Tables for Crystallography
(1992, Vol. C, Table 6.1.1.2)
;
O O 0.011 0.006
;International Tables for Crystallography
(1992, Vol. C, Tables 4.2.6.8 and 6.1.1.1)
;
Cl Cl 0.148 0.159
;International Tables for Crystallography
(1992, Vol. C, Tables 4.2.6.8 and 6.1.1.1)
;

loop_
_geom_angle_atom_site_label_1
_geom_angle_atom_site_label_2
_geom_angle_atom_site_label_3
_geom_angle
_geom_angle_site_symmetry_1
_geom_angle_site_symmetry_2
_geom_angle_site_symmetry_3
_geom_angle_publ_flag
C11 O3 C13 116.6(6) 1_555 1_555 1_555 yes
C12 O4 C14 115.5(6) 1_555 1_555 1_555 yes
C2 C1 C4 89.6(5) 1_555 1_555 1_555 yes
C2 C1 C6 115.8(5) 1_555 1_555 1_555 yes
C2 C1 C11 119.6(6) 1_555 1_555 1_555 yes
C4 C1 C6 86.4(5) 1_555 1_555 1_555 yes
C4 C1 C11 121.7(6) 1_555 1_555 1_555 yes
C6 C1 C11 116.3(6) 1_555 1_555 1_555 yes
C1 C2 C3 89.4(5) 1_555 1_555 1_555 yes
C1 C2 C7 119.7(6) 1_555 1_555 1_555 yes
C1 C2 H1 108.2(6) 1_555 1_555 1_555 no
C3 C2 C7 119.7(6) 1_555 1_555 1_555 yes
C3 C2 H1 109.3(6) 1_555 1_555 1_555 no
C7 C2 H1 108.9(6) 1_555 1_555 1_555 no
C2 C3 C4 90.0(5) 1_555 1_555 1_555 yes
C2 C3 C8 117.0(6) 1_555 1_555 1_555 yes
C2 C3 H2 110.8(6) 1_555 1_555 1_555 no
C4 C3 C8 119.0(6) 1_555 1_555 1_555 yes
C4 C3 H2 110.0(6) 1_555 1_555 1_555 no
C8 C3 H2 108.8(6) 1_555 1_555 1_555 no
C1 C4 C3 87.5(5) 1_555 1_555 1_555 yes
C1 C4 C5 90.8(5) 1_555 1_555 1_555 yes
C1 C4 C12 119.3(6) 1_555 1_555 1_555 yes
C3 C4 C5 116.4(5) 1_555 1_555 1_555 yes
C3 C4 C12 115.1(6) 1_555 1_555 1_555 yes
C5 C4 C12 120.4(6) 1_555 1_555 1_555 yes
C4 C5 C6 89.3(5) 1_555 1_555 1_555 yes
C4 C5 C9 118.0(6) 1_555 1_555 1_555 yes
C4 C5 H3 109.0(6) 1_555 1_555 1_555 no
C6 C5 C9 120.5(6) 1_555 1_555 1_555 yes
C6 C5 H3 109.0(7) 1_555 1_555 1_555 no
C9 C5 H3 109.4(6) 1_555 1_555 1_555 no
C1 C6 C5 89.8(5) 1_555 1_555 1_555 yes
C1 C6 C10 118.2(6) 1_555 1_555 1_555 yes
C1 C6 H4 110.8(6) 1_555 1_555 1_555 no
C5 C6 C10 116.5(6) 1_555 1_555 1_555 yes
C5 C6 H4 110.9(7) 1_555 1_555 1_555 no
C10 C6 H4 109.3(7) 1_555 1_555 1_555 no
CL1 C7 C2 111.3(5) 1_555 1_555 1_555 yes
CL1 C7 H5 108.6(6) 1_555 1_555 1_555 no
CL1 C7 H6 107.8(6) 1_555 1_555 1_555 no
C2 C7 H5 110.1(7) 1_555 1_555 1_555 no
C2 C7 H6 109.2(7) 1_555 1_555 1_555 no
H5 C7 H6 109.9(8) 1_555 1_555 1_555 no
CL2 C8 C3 109.5(5) 1_555 1_555 1_555 yes
CL2 C8 H7 108.4(6) 1_555 1_555 1_555 no
CL2 C8 H8 108.6(6) 1_555 1_555 1_555 no
C3 C8 H7 110.3(7) 1_555 1_555 1_555 no
C3 C8 H8 110.3(6) 1_555 1_555 1_555 no
H7 C8 H8 109.8(7) 1_555 1_555 1_555 no
CL3 C9 C5 110.7(5) 1_555 1_555 1_555 yes
CL3 C9 H9 108.5(6) 1_555 1_555 1_555 no
CL3 C9 H10 107.2(6) 1_555 1_555 1_555 no
C5 C9 H9 109.6(7) 1_555 1_555 1_555 no
C5 C9 H10 108.7(7) 1_555 1_555 1_555 no
H9 C9 H10 112.0(8) 1_555 1_555 1_555 no
CL4 C10 C6 111.0(6) 1_555 1_555 1_555 yes
CL4 C10 H11 107.2(6) 1_555 1_555 1_555 no
CL4 C10 H12 108.1(7) 1_555 1_555 1_555 no
C6 C10 H11 109.7(8) 1_555 1_555 1_555 no
C6 C10 H12 110.2(7) 1_555 1_555 1_555 no
H11 C10 H12 110.7(8) 1_555 1_555 1_555 no
O1 C11 O3 124.6(7) 1_555 1_555 1_555 yes
O1 C11 C1 124.4(7) 1_555 1_555 1_555 yes
O3 C11 C1 111.0(7) 1_555 1_555 1_555 yes
O2 C12 O4 123.7(7) 1_555 1_555 1_555 yes
O2 C12 C4 124.6(7) 1_555 1_555 1_555 yes
O4 C12 C4 111.7(6) 1_555 1_555 1_555 yes
O3 C13 H13 109.4(8) 1_555 1_555 1_555 no
O3 C13 H14 106.9(8) 1_555 1_555 1_555 no
O3 C13 H15 109.6(7) 1_555 1_555 1_555 no
H13 C13 H14 108.9(9) 1_555 1_555 1_555 no
H13 C13 H15 113.2(9) 1_555 1_555 1_555 no
H14 C13 H15 108.8(9) 1_555 1_555 1_555 no
O4 C14 H16 110.0(8) 1_555 1_555 1_555 no
O4 C14 H17 106.4(8) 1_555 1_555 1_555 no
O4 C14 H18 109.8(8) 1_555 1_555 1_555 no
H16 C14 H17 108.7(9) 1_555 1_555 1_555 no
H16 C14 H18 113.4(10) 1_555 1_555 1_555 no
H17 C14 H18 108.3(9) 1_555 1_555 1_555 no

loop_
_geom_bond_atom_site_label_1
_geom_bond_atom_site_label_2
_geom_bond_distance
_geom_bond_site_symmetry_1
_geom_bond_site_symmetry_2
_geom_bond_publ_flag
CL1 C7 1.792(8) 1_555 1_555 yes
CL2 C8 1.789(7) 1_555 1_555 yes
CL3 C9 1.790(8) 1_555 1_555 yes
CL4 C10 1.777(9) 1_555 1_555 yes
O1 C11 1.205(8) 1_555 1_555 yes
O2 C12 1.190(8) 1_555 1_555 yes
O3 C11 1.324(8) 1_555 1_555 yes
O3 C13 1.442(9) 1_555 1_555 yes
O4 C12 1.337(8) 1_555 1_555 yes
O4 C14 1.452(9) 1_555 1_555 yes
C1 C2 1.541(9) 1_555 1_555 yes
C1 C4 1.566(9) 1_555 1_555 yes
C1 C6 1.581(9) 1_555 1_555 yes
C1 C11 1.477(10) 1_555 1_555 yes
C2 C3 1.534(10) 1_555 1_555 yes
C2 C7 1.500(9) 1_555 1_555 yes
C3 C4 1.563(9) 1_555 1_555 yes
C3 C8 1.512(9) 1_555 1_555 yes
C4 C5 1.526(9) 1_555 1_555 yes
C4 C12 1.498(9) 1_555 1_555 yes
C5 C6 1.539(9) 1_555 1_555 yes
C5 C9 1.510(9) 1_555 1_555 yes
C6 C10 1.511(10) 1_555 1_555 yes

loop_
_geom_contact_atom_site_label_1
_geom_contact_atom_site_label_2
_geom_contact_distance
_geom_contact_site_symmetry_1
_geom_contact_site_symmetry_2
CL2 CL4 3.395(3) 1_555 6_645
CL2 C14 3.453(9) 1_555 7_554
O2 C8 3.256(9) 1_555 5_667
O2 O2 3.40(1) 1_555 5_667
O2 C2 3.519(9) 1_555 5_667

loop_
_geom_torsion_atom_site_label_1
_geom_torsion_atom_site_label_2
_geom_torsion_atom_site_label_3
_geom_torsion_atom_site_label_4
_geom_torsion
_geom_torsion_site_symmetry_1
_geom_torsion_site_symmetry_2
_geom_torsion_site_symmetry_3
_geom_torsion_site_symmetry_4
_geom_torsion_publ_flag
CL1 C7 C2 C1 179.5(5) 1_555 1_555 1_555 1_555 yes
CL1 C7 C2 C3 71.3(8) 1_555 1_555 1_555 1_555 yes
CL2 C8 C3 C2 -170.3(5) 1_555 1_555 1_555 1_555 yes
CL2 C8 C3 C4 -64.0(7) 1_555 1_555 1_555 1_555 yes
CL3 C9 C5 C4 177.5(5) 1_555 1_555 1_555 1_555 yes
CL3 C9 C5 C6 70.3(7) 1_555 1_555 1_555 1_555 yes
CL4 C10 C6 C1 -64.3(7) 1_555 1_555 1_555 1_555 yes
CL4 C10 C6 C5 -169.5(5) 1_555 1_555 1_555 1_555 yes
O1 C11 O3 C13 2(1) 1_555 1_555 1_555 1_555 yes
O1 C11 C1 C2 154.2(7) 1_555 1_555 1_555 1_555 yes
O1 C11 C1 C4 44(1) 1_555 1_555 1_555 1_555 yes
O1 C11 C1 C6 -58.7(10) 1_555 1_555 1_555 1_555 yes
O2 C12 O4 C14 5(1) 1_555 1_555 1_555 1_555 yes
O2 C12 C4 C1 43(1) 1_555 1_555 1_555 1_555 yes
O2 C12 C4 C3 -58.8(9) 1_555 1_555 1_555 1_555 yes
O2 C12 C4 C5 153.5(7) 1_555 1_555 1_555 1_555 yes
O3 C11 C1 C2 -25.6(8) 1_555 1_555 1_555 1_555 yes
O3 C11 C1 C4 -135.6(6) 1_555 1_555 1_555 1_555 yes
O3 C11 C1 C6 121.5(6) 1_555 1_555 1_555 1_555 yes
O4 C12 C4 C1 -135.7(6) 1_555 1_555 1_555 1_555 yes
O4 C12 C4 C3 122.3(6) 1_555 1_555 1_555 1_555 yes
O4 C12 C4 C5 -25.4(9) 1_555 1_555 1_555 1_555 yes
C1 C2 C3 C4 14.3(5) 1_555 1_555 1_555 1_555 yes
C1 C2 C3 C8 137.2(6) 1_555 1_555 1_555 1_555 yes
C1 C4 C3 C2 -14.1(5) 1_555 1_555 1_555 1_555 yes
C1 C4 C3 C8 -135.3(6) 1_555 1_555 1_555 1_555 yes
C1 C4 C5 C6 -14.9(5) 1_555 1_555 1_555 1_555 yes
C1 C4 C5 C9 -139.6(6) 1_555 1_555 1_555 1_555 yes
C1 C6 C5 C4 14.8(5) 1_555 1_555 1_555 1_555 yes
C1 C6 C5 C9 137.3(6) 1_555 1_555 1_555 1_555 yes
C1 C11 O3 C13 -177.2(6) 1_555 1_555 1_555 1_555 yes
C2 C1 C4 C3 14.0(5) 1_555 1_555 1_555 1_555 yes
C2 C1 C4 C5 130.4(5) 1_555 1_555 1_555 1_555 yes
C2 C1 C4 C12 -103.5(6) 1_555 1_555 1_555 1_555 yes
C2 C1 C6 C5 -102.2(6) 1_555 1_555 1_555 1_555 yes
C2 C1 C6 C10 137.5(6) 1_555 1_555 1_555 1_555 yes
C2 C3 C4 C5 -103.7(6) 1_555 1_555 1_555 1_555 yes
C2 C3 C4 C12 107.3(6) 1_555 1_555 1_555 1_555 yes
C3 C2 C1 C4 -14.3(5) 1_555 1_555 1_555 1_555 yes
C3 C2 C1 C6 71.5(7) 1_555 1_555 1_555 1_555 yes
C3 C2 C1 C11 -141.2(6) 1_555 1_555 1_555 1_555 yes
C3 C4 C1 C6 -101.9(4) 1_555 1_555 1_555 1_555 yes
C3 C4 C1 C11 139.2(6) 1_555 1_555 1_555 1_555 yes
C3 C4 C5 C6 72.6(6) 1_555 1_555 1_555 1_555 yes
C3 C4 C5 C9 -52.0(9) 1_555 1_555 1_555 1_555 yes
C4 C1 C2 C7 -138.6(6) 1_555 1_555 1_555 1_555 yes
C4 C1 C6 C5 -14.4(5) 1_555 1_555 1_555 1_555 yes
C4 C1 C6 C10 -134.8(7) 1_555 1_555 1_555 1_555 yes
C4 C3 C2 C7 138.7(6) 1_555 1_555 1_555 1_555 yes
C4 C5 C6 C10 136.6(6) 1_555 1_555 1_555 1_555 yes
C4 C12 O4 C14 -175.4(6) 1_555 1_555 1_555 1_555 yes
C5 C4 C1 C6 14.6(5) 1_555 1_555 1_555 1_555 yes
C5 C4 C1 C11 -104.4(7) 1_555 1_555 1_555 1_555 yes
C5 C4 C3 C8 135.1(6) 1_555 1_555 1_555 1_555 yes
C5 C6 C1 C11 109.4(6) 1_555 1_555 1_555 1_555 yes
C6 C1 C2 C7 -52.9(9) 1_555 1_555 1_555 1_555 yes
C6 C1 C4 C12 140.6(6) 1_555 1_555 1_555 1_555 yes
C6 C5 C4 C12 -140.1(6) 1_555 1_555 1_555 1_555 yes
C7 C2 C1 C11 94.4(8) 1_555 1_555 1_555 1_555 yes
C7 C2 C3 C8 -98.4(8) 1_555 1_555 1_555 1_555 yes
C8 C3 C4 C12 -14.0(9) 1_555 1_555 1_555 1_555 yes
C9 C5 C4 C12 95.3(8) 1_555 1_555 1_555 1_555 yes
C9 C5 C6 C10 -100.9(8) 1_555 1_555 1_555 1_555 yes
C10 C6 C1 C11 -10.9(9) 1_555 1_555 1_555 1_555 yes
C11 C1 C4 C12 21.7(9) 1_555 1_555 1_555 1_555 yes
